data_7058836
loop_
_publ_author_name
'Vinayak, Richa'
'Nayek, Hari Pada'

_publ_section_title
;
 Selective sensing of a Cu(ii) ion by organotin anchored keto-enamine
 ligands
;
_journal_issue 40
_journal_name_full 'New Journal of Chemistry'
_journal_page_first 16050
_journal_paper_doi 10.1039/C9NJ03204E
_journal_volume 43
_journal_year 2019
_chemical_formula_sum 'C35 H29 N O3 Sn'
_chemical_formula_weight 630.28
_space_group_crystal_system monoclinic
_space_group_IT_number 15
_space_group_name_Hall '-C 2yc'
_space_group_name_H-M_alt 'C 1 2/c 1'
_symmetry_space_group_name_Hall '-C 2yc'
_symmetry_space_group_name_H-M 'C 1 2/c 1'
_atom_sites_solution_hydrogens mixed
_audit_creation_method SHELXL-2016/6
_audit_update_record
;
2019-09-18 deposited with the CCDC.    2019-09-20 downloaded from the CCDC.
;
_cell_angle_alpha 90
_cell_angle_beta 102.196(7)
_cell_angle_gamma 90
_cell_formula_units_Z 8
_cell_length_a 34.950(3)
_cell_length_b 8.8804(7)
_cell_length_c 19.9476(14)
_cell_measurement_reflns_used 2965
_cell_measurement_temperature 293(2)
_cell_measurement_theta_max 27.2760
_cell_measurement_theta_min 2.6090
_cell_volume 6051.4(8)
_computing_cell_refinement 'CrysAlisPro 1.171.39.29c (Rigaku OD, 2017)'
_computing_data_collection 'CrysAlisPro 1.171.39.29c (Rigaku OD, 2017)'
_computing_data_reduction 'CrysAlisPro 1.171.39.29c (Rigaku OD, 2017)'
_computing_molecular_graphics 'Diamond 3.0'
_computing_publication_material 'Word 2013'
_computing_structure_refinement 'SHELXL-2016/6 (Sheldrick, 2016)'
_computing_structure_solution 'SHELXT 2014/5 (Sheldrick, 2014)'
_diffrn_ambient_temperature 293(2)
_diffrn_measured_fraction_theta_full 0.999
_diffrn_measured_fraction_theta_max 0.987
_diffrn_measurement_device_type 'SuperNova, Single source at offset/far, EosS2'
_diffrn_radiation_type MoK\a
_diffrn_radiation_wavelength 0.71073
_diffrn_reflns_av_R_equivalents 0.0377
_diffrn_reflns_av_unetI/netI 0.0604
_diffrn_reflns_Laue_measured_fraction_full 0.999
_diffrn_reflns_Laue_measured_fraction_max 0.987
_diffrn_reflns_limit_h_max 44
_diffrn_reflns_limit_h_min -36
_diffrn_reflns_limit_k_max 10
_diffrn_reflns_limit_k_min -11
_diffrn_reflns_limit_l_max 20
_diffrn_reflns_limit_l_min -25
_diffrn_reflns_number 14296
_diffrn_reflns_point_group_measured_fraction_full 0.999
_diffrn_reflns_point_group_measured_fraction_max 0.987
_diffrn_reflns_theta_full 25.242
_diffrn_reflns_theta_max 26.999
_diffrn_reflns_theta_min 2.370
_diffrn_source 'micro-focus sealed X-ray tube'
_exptl_absorpt_coefficient_mu 0.879
_exptl_absorpt_correction_type none
_exptl_crystal_colour colourless
_exptl_crystal_density_diffrn 1.384
_exptl_crystal_description block
_exptl_crystal_F_000 2560
_exptl_crystal_size_max 0.15
_exptl_crystal_size_mid 0.11
_exptl_crystal_size_min 0.10
_refine_diff_density_max 1.292
_refine_diff_density_min -0.694
_refine_diff_density_rms 0.086
_refine_ls_extinction_method none
_refine_ls_goodness_of_fit_ref 1.000
_refine_ls_hydrogen_treatment mixed
_refine_ls_matrix_type full
_refine_ls_number_parameters 396
_refine_ls_number_reflns 6521
_refine_ls_number_restraints 259
_refine_ls_restrained_S_all 1.009
_refine_ls_R_factor_all 0.0638
_refine_ls_R_factor_gt 0.0431
_refine_ls_shift/su_max 0.000
_refine_ls_shift/su_mean 0.000
_refine_ls_structure_factor_coef Fsqd
_refine_ls_weighting_details 'w=1/[\s^2^(Fo^2^)+(0.0456P)^2^] where P=(Fo^2^+2Fc^2^)/3'
_refine_ls_weighting_scheme calc
_refine_ls_wR_factor_gt 0.0989
_refine_ls_wR_factor_ref 0.1101
_reflns_Friedel_coverage 0.000
_reflns_number_gt 4728
_reflns_number_total 6521
_reflns_threshold_expression 'I > 2\s(I)'
_cod_data_source_file c9nj03204e2.cif
_cod_data_source_block 3
_cod_depositor_comments 'Adding full bibliography for 7058835--7058837.cif.'
_cod_database_code 7058836
_shelx_shelxl_version_number 2016/6
_shelx_space_group_comment
;
The symmetry employed for this shelxl refinement is uniquely defined
by the following loop, which should always be used as a source of
symmetry information in preference to the above space-group names.
They are only intended as comments.
;

loop_
_space_group_symop_operation_xyz
'x, y, z'
'-x, y, -z+1/2'
'x+1/2, y+1/2, z'
'-x+1/2, y+1/2, -z+1/2'
'-x, -y, -z'
'x, -y, z-1/2'
'-x+1/2, -y+1/2, -z'
'x+1/2, -y+1/2, z-1/2'

loop_
_atom_site_label
_atom_site_type_symbol
_atom_site_fract_x
_atom_site_fract_y
_atom_site_fract_z
_atom_site_U_iso_or_equiv
_atom_site_adp_type
_atom_site_occupancy
_atom_site_site_symmetry_order
_atom_site_calc_flag
_atom_site_refinement_flags_posn
_atom_site_refinement_flags_adp
_atom_site_refinement_flags_occupancy
_atom_site_disorder_assembly
_atom_site_disorder_group
C1 C 0.02074(9) 0.6934(4) 0.09944(17) 0.0450(8) Uani 1 1 d . . . . .
C2 C 0.00245(10) 0.6913(5) 0.1544(2) 0.0593(10) Uani 1 1 d . . . . .
H2 H 0.012706 0.633041 0.192672 0.071 Uiso 1 1 calc R U . . .
C3 C -0.03113(11) 0.7756(6) 0.1528(2) 0.0825(14) Uani 1 1 d . . . . .
H3 H -0.043309 0.773067 0.189930 0.099 Uiso 1 1 calc R U . . .
C4 C -0.04645(12) 0.8623(6) 0.0970(3) 0.0820(14) Uani 1 1 d . . . . .
H4 H -0.068832 0.919288 0.096465 0.098 Uiso 1 1 calc R U . . .
C5 C -0.02885(12) 0.8652(5) 0.0421(3) 0.0765(13) Uani 1 1 d . . . . .
H5 H -0.039232 0.924171 0.004060 0.092 Uiso 1 1 calc R U . . .
C6 C 0.00466(10) 0.7797(4) 0.0430(2) 0.0615(10) Uani 1 1 d . . . . .
H6 H 0.016325 0.780748 0.005233 0.074 Uiso 1 1 calc R U . . .
C7 C 0.0828(2) 0.3443(5) 0.1129(4) 0.0583(19) Uani 0.530(8) 1 d DG U P A 1
C8 C 0.0630(2) 0.2609(7) 0.1538(4) 0.079(2) Uani 0.530(8) 1 d G U P A 1
H8 H 0.044962 0.307752 0.175173 0.095 Uiso 0.530(8) 1 calc R U P A 1
C9 C 0.0700(3) 0.1073(7) 0.1626(4) 0.090(2) Uani 0.530(8) 1 d G U P A 1
H9 H 0.056734 0.051521 0.189931 0.108 Uiso 0.530(8) 1 calc R U P A 1
C10 C 0.0969(3) 0.0372(5) 0.1306(4) 0.080(2) Uani 0.530(8) 1 d G U P A 1
H10 H 0.101638 -0.065469 0.136549 0.096 Uiso 0.530(8) 1 calc R U P A 1
C11 C 0.1168(2) 0.1207(7) 0.0898(4) 0.080(2) Uani 0.530(8) 1 d G U P A 1
H11 H 0.134769 0.073769 0.068407 0.096 Uiso 0.530(8) 1 calc R U P A 1
C12 C 0.1097(2) 0.2742(7) 0.0810(4) 0.071(2) Uani 0.530(8) 1 d G U P A 1
H12 H 0.122997 0.330000 0.053648 0.085 Uiso 0.530(8) 1 calc R U P A 1
C13 C 0.09263(10) 0.6393(4) 0.00771(19) 0.0529(9) Uani 1 1 d . . . . .
C14 C 0.12507(11) 0.7272(5) 0.0068(2) 0.0653(11) Uani 1 1 d . . . . .
H14 H 0.141487 0.756223 0.047715 0.078 Uiso 1 1 calc R U . . .
C15 C 0.13310(14) 0.7720(5) -0.0549(3) 0.0863(14) Uani 1 1 d . . . . .
H15 H 0.155490 0.828680 -0.054828 0.104 Uiso 1 1 calc R U . . .
C16 C 0.10919(15) 0.7358(5) -0.1161(3) 0.0819(14) Uani 1 1 d . . . . .
H16 H 0.114537 0.771002 -0.157033 0.098 Uiso 1 1 calc R U . . .
C17 C 0.07710(15) 0.6467(6) -0.1162(2) 0.0843(14) Uani 1 1 d . . . . .
H17 H 0.060767 0.619015 -0.157449 0.101 Uiso 1 1 calc R U . . .
C18 C 0.06919(12) 0.5982(5) -0.0548(2) 0.0652(12) Uani 1 1 d . . . . .
H18 H 0.047625 0.536579 -0.055322 0.078 Uiso 1 1 calc R U . . .
C19 C 0.11185(10) 0.6588(4) 0.22899(18) 0.0461(8) Uani 1 1 d . . . . .
C20 C 0.13797(9) 0.7308(4) 0.28872(16) 0.0426(8) Uani 1 1 d . . . . .
C21 C 0.13405(10) 0.6955(4) 0.35422(18) 0.0548(9) Uani 1 1 d . . . . .
H21 H 0.114717 0.628072 0.360330 0.066 Uiso 1 1 calc R U . . .
C22 C 0.15827(10) 0.7583(4) 0.41074(18) 0.0554(9) Uani 1 1 d . . . . .
H22 H 0.155586 0.731576 0.454592 0.066 Uiso 1 1 calc R U . . .
C23 C 0.18675(10) 0.8616(4) 0.40220(18) 0.0464(8) Uani 1 1 d . . . . .
C24 C 0.18966(11) 0.9033(4) 0.3372(2) 0.0606(11) Uani 1 1 d . . . . .
H24 H 0.207891 0.975408 0.330967 0.073 Uiso 1 1 calc R U . . .
C25 C 0.16530(10) 0.8375(4) 0.28062(18) 0.0527(9) Uani 1 1 d . . . . .
H25 H 0.167469 0.865781 0.236699 0.063 Uiso 1 1 calc R U . . .
C26 C 0.27372(11) 0.9210(4) 0.4271(2) 0.0675(12) Uani 1 1 d . . . . .
H26A H 0.299903 0.956135 0.444496 0.101 Uiso 1 1 calc R U . . .
H26B H 0.273920 0.813430 0.422224 0.101 Uiso 1 1 calc R U . . .
H26C H 0.263586 0.966201 0.383220 0.101 Uiso 1 1 calc R U . . .
C27 C 0.24804(10) 0.9638(4) 0.47653(18) 0.0502(9) Uani 1 1 d . . . . .
C28 C 0.26357(10) 1.0327(4) 0.53759(19) 0.0526(9) Uani 1 1 d . . . . .
H28 H 0.290195 1.054489 0.547154 0.063 Uiso 1 1 calc R U . . .
C29 C 0.24173(11) 1.0730(4) 0.58721(18) 0.0483(9) Uani 1 1 d . . . . .
C30 C 0.26153(10) 1.1516(4) 0.65216(17) 0.0476(8) Uani 1 1 d . . . . .
C31 C 0.23889(11) 1.2388(4) 0.6868(2) 0.0597(10) Uani 1 1 d . . . . .
H31 H 0.212275 1.251167 0.668858 0.072 Uiso 1 1 calc R U . . .
C32 C 0.25611(14) 1.3071(5) 0.7481(2) 0.0743(13) Uani 1 1 d . . . . .
H32 H 0.240801 1.365019 0.771088 0.089 Uiso 1 1 calc R U . . .
C33 C 0.29490(14) 1.2913(5) 0.7753(2) 0.0767(13) Uani 1 1 d . . . . .
H33 H 0.306003 1.338313 0.816459 0.092 Uiso 1 1 calc R U . . .
C34 C 0.31785(13) 1.2051(5) 0.7415(2) 0.0739(13) Uani 1 1 d . . . . .
H34 H 0.344378 1.192392 0.760139 0.089 Uiso 1 1 calc R U . . .
C35 C 0.30108(11) 1.1383(4) 0.6801(2) 0.0600(10) Uani 1 1 d . . . . .
H35 H 0.316735 1.082793 0.656838 0.072 Uiso 1 1 calc R U . . .
N1 N 0.20988(9) 0.9254(3) 0.46229(17) 0.0549(8) Uani 1 1 d . . . . .
O1 O 0.11917(6) 0.6829(3) 0.16860(12) 0.0511(6) Uani 1 1 d . . . . .
O2 O 0.08361(8) 0.5819(3) 0.23572(14) 0.0607(7) Uani 1 1 d . . . . .
O3 O 0.20584(7) 1.0449(3) 0.58021(14) 0.0654(8) Uani 1 1 d . . . . .
Sn1 Sn 0.07410(2) 0.57717(3) 0.09927(2) 0.04635(11) Uani 1 1 d D . . . .
H1 H 0.1973(11) 0.947(4) 0.499(2) 0.074(13) Uiso 1 1 d . . . . .
C7A C 0.0744(3) 0.3391(6) 0.1202(5) 0.064(2) Uani 0.470(8) 1 d DG U P A 2
C8A C 0.0466(2) 0.2813(7) 0.1537(5) 0.080(2) Uani 0.470(8) 1 d G U P A 2
H8A H 0.027201 0.343767 0.163888 0.096 Uiso 0.470(8) 1 calc R U P A 2
C9A C 0.0477(3) 0.1301(8) 0.1720(4) 0.092(3) Uani 0.470(8) 1 d G U P A 2
H9A H 0.029025 0.091385 0.194442 0.111 Uiso 0.470(8) 1 calc R U P A 2
C10A C 0.0766(3) 0.0367(5) 0.1568(5) 0.085(3) Uani 0.470(8) 1 d G U P A 2
H10A H 0.077311 -0.064510 0.169049 0.102 Uiso 0.470(8) 1 calc R U P A 2
C11A C 0.1044(2) 0.0945(7) 0.1233(5) 0.083(2) Uani 0.470(8) 1 d G U P A 2
H11A H 0.123774 0.031977 0.113102 0.100 Uiso 0.470(8) 1 calc R U P A 2
C12A C 0.1033(2) 0.2457(8) 0.1050(5) 0.077(2) Uani 0.470(8) 1 d G U P A 2
H12A H 0.121950 0.284360 0.082547 0.092 Uiso 0.470(8) 1 calc R U P A 2

loop_
_atom_site_aniso_label
_atom_site_aniso_U_11
_atom_site_aniso_U_22
_atom_site_aniso_U_33
_atom_site_aniso_U_23
_atom_site_aniso_U_13
_atom_site_aniso_U_12
C1 0.0429(17) 0.047(2) 0.044(2) -0.0006(16) 0.0048(15) -0.0083(16)
C2 0.053(2) 0.072(3) 0.051(2) 0.008(2) 0.0074(17) 0.003(2)
C3 0.062(3) 0.118(4) 0.072(3) 0.002(3) 0.026(2) 0.011(3)
C4 0.055(2) 0.087(3) 0.100(4) 0.004(3) 0.008(3) 0.016(2)
C5 0.064(3) 0.076(3) 0.083(3) 0.028(3) -0.001(2) 0.003(2)
C6 0.058(2) 0.064(3) 0.060(3) 0.015(2) 0.0074(18) 0.002(2)
C7 0.067(4) 0.034(3) 0.066(4) -0.004(3) -0.004(3) -0.001(3)
C8 0.091(4) 0.048(3) 0.092(4) 0.006(3) 0.007(4) -0.001(3)
C9 0.108(4) 0.054(4) 0.102(4) 0.006(3) 0.007(4) 0.000(4)
C10 0.093(4) 0.047(3) 0.090(4) 0.003(3) -0.004(3) 0.002(3)
C11 0.088(4) 0.061(4) 0.084(4) -0.014(4) 0.003(4) 0.012(3)
C12 0.080(4) 0.048(3) 0.078(4) -0.009(3) 0.005(3) 0.005(3)
C13 0.057(2) 0.056(2) 0.047(2) -0.0136(18) 0.0126(17) -0.0034(19)
C14 0.063(2) 0.065(3) 0.070(3) -0.015(2) 0.015(2) -0.011(2)
C15 0.098(3) 0.073(3) 0.097(4) -0.006(3) 0.044(3) -0.023(3)
C16 0.107(4) 0.074(3) 0.078(4) 0.008(3) 0.049(3) 0.014(3)
C17 0.095(3) 0.110(4) 0.047(3) -0.009(3) 0.014(2) 0.014(3)
C18 0.059(2) 0.077(3) 0.058(3) -0.019(2) 0.007(2) -0.011(2)
C19 0.052(2) 0.0346(19) 0.046(2) -0.0048(16) -0.0019(16) 0.0060(17)
C20 0.0430(17) 0.0402(19) 0.0405(19) 0.0001(15) -0.0004(14) 0.0075(16)
C21 0.052(2) 0.060(2) 0.049(2) 0.0049(19) 0.0040(16) -0.0126(18)
C22 0.059(2) 0.065(2) 0.040(2) 0.0021(18) 0.0059(16) -0.0022(19)
C23 0.0481(19) 0.045(2) 0.042(2) -0.0054(16) 0.0017(15) 0.0029(17)
C24 0.064(2) 0.065(3) 0.048(2) 0.0013(19) 0.0014(18) -0.024(2)
C25 0.054(2) 0.064(2) 0.038(2) 0.0023(18) 0.0045(16) -0.0086(19)
C26 0.057(2) 0.093(4) 0.050(2) -0.008(2) 0.0056(19) 0.013(2)
C27 0.055(2) 0.048(2) 0.043(2) -0.0031(17) 0.0013(16) 0.0033(18)
C28 0.0472(19) 0.060(2) 0.048(2) -0.0067(19) 0.0050(16) -0.0002(18)
C29 0.055(2) 0.046(2) 0.041(2) -0.0015(15) 0.0028(16) -0.0004(17)
C30 0.056(2) 0.043(2) 0.041(2) -0.0013(16) 0.0067(16) -0.0060(17)
C31 0.067(2) 0.058(2) 0.057(2) -0.006(2) 0.0170(19) -0.006(2)
C32 0.097(3) 0.074(3) 0.058(3) -0.016(2) 0.031(2) -0.019(3)
C33 0.103(3) 0.084(3) 0.042(2) -0.012(2) 0.014(2) -0.037(3)
C34 0.081(3) 0.083(3) 0.050(3) -0.001(2) -0.006(2) -0.020(3)
C35 0.065(2) 0.055(2) 0.055(2) -0.002(2) 0.0022(19) -0.004(2)
N1 0.0513(18) 0.066(2) 0.0434(19) -0.0117(15) 0.0008(15) -0.0039(15)
O1 0.0607(14) 0.0469(14) 0.0407(14) -0.0072(11) -0.0008(11) -0.0002(12)
O2 0.0586(16) 0.0612(18) 0.0566(18) -0.0040(13) -0.0006(13) -0.0168(13)
O3 0.0496(15) 0.088(2) 0.0573(17) -0.0207(15) 0.0088(12) -0.0073(14)
Sn1 0.05328(18) 0.03757(17) 0.04523(18) -0.00534(10) 0.00368(12) -0.00342(10)
C7A 0.074(4) 0.038(3) 0.071(4) 0.001(3) -0.006(3) -0.003(3)
C8A 0.089(4) 0.046(3) 0.097(4) 0.008(3) 0.002(4) 0.001(4)
C9A 0.099(5) 0.060(4) 0.111(4) 0.012(4) 0.005(4) -0.011(4)
C10A 0.103(5) 0.046(4) 0.097(4) -0.006(4) 0.002(4) 0.011(4)
C11A 0.096(4) 0.052(4) 0.090(4) -0.003(4) -0.004(3) 0.007(3)
C12A 0.090(4) 0.050(3) 0.081(4) -0.007(3) -0.004(3) 0.000(3)

loop_
_atom_type_symbol
_atom_type_description
_atom_type_scat_dispersion_real
_atom_type_scat_dispersion_imag
_atom_type_scat_source
C C 0.0033 0.0016 'International Tables Vol C Tables 4.2.6.8 and 6.1.1.4'
H H 0.0000 0.0000 'International Tables Vol C Tables 4.2.6.8 and 6.1.1.4'
N N 0.0061 0.0033 'International Tables Vol C Tables 4.2.6.8 and 6.1.1.4'
O O 0.0106 0.0060 'International Tables Vol C Tables 4.2.6.8 and 6.1.1.4'
Sn Sn -0.6537 1.4246 'International Tables Vol C Tables 4.2.6.8 and 6.1.1.4'

loop_
_geom_angle_atom_site_label_1
_geom_angle_atom_site_label_2
_geom_angle_atom_site_label_3
_geom_angle
C6 C1 C2 118.5(3)
C6 C1 Sn1 118.3(3)
C2 C1 Sn1 123.2(3)
C1 C2 C3 120.4(4)
C4 C3 C2 120.5(4)
C3 C4 C5 119.9(4)
C4 C5 C6 119.9(4)
C1 C6 C5 120.7(4)
C8 C7 C12 120.0
C8 C7 Sn1 121.6(4)
C12 C7 Sn1 118.4(4)
C7 C8 C9 120.0
C10 C9 C8 120.0
C9 C10 C11 120.0
C10 C11 C12 120.0
C11 C12 C7 120.0
C14 C13 C18 117.8(4)
C14 C13 Sn1 123.8(3)
C18 C13 Sn1 118.2(3)
C15 C14 C13 119.9(4)
C16 C15 C14 121.9(4)
C15 C16 C17 118.9(5)
C16 C17 C18 119.7(4)
C17 C18 C13 121.6(4)
O2 C19 O1 120.8(3)
O2 C19 C20 121.5(3)
O1 C19 C20 117.7(3)
C25 C20 C21 118.5(3)
C25 C20 C19 121.7(3)
C21 C20 C19 119.7(3)
C22 C21 C20 121.1(3)
C21 C22 C23 119.9(3)
C24 C23 C22 119.4(3)
C24 C23 N1 123.3(3)
C22 C23 N1 117.1(3)
C23 C24 C25 119.9(3)
C20 C25 C24 121.0(3)
N1 C27 C28 119.3(3)
N1 C27 C26 119.7(3)
C28 C27 C26 120.9(3)
C27 C28 C29 124.3(3)
O3 C29 C28 122.9(3)
O3 C29 C30 117.0(3)
C28 C29 C30 120.0(3)
C35 C30 C31 118.2(3)
C35 C30 C29 123.1(3)
C31 C30 C29 118.6(3)
C32 C31 C30 119.8(4)
C33 C32 C31 121.3(4)
C32 C33 C34 119.7(4)
C35 C34 C33 119.4(4)
C34 C35 C30 121.6(4)
C27 N1 C23 130.0(3)
C19 O1 Sn1 105.7(2)
O1 Sn1 C7 106.8(2)
O1 Sn1 C1 108.61(11)
C7 Sn1 C1 125.4(2)
O1 Sn1 C13 97.34(12)
C7 Sn1 C13 107.7(2)
C1 Sn1 C13 107.45(13)
O1 Sn1 C7A 109.9(3)
C1 Sn1 C7A 116.3(3)
C13 Sn1 C7A 115.4(3)
C8A C7A C12A 120.0
C8A C7A Sn1 118.7(4)
C12A C7A Sn1 121.1(4)
C9A C8A C7A 120.0
C10A C9A C8A 120.0
C9A C10A C11A 120.0
C12A C11A C10A 120.0
C11A C12A C7A 120.0

loop_
_geom_bond_atom_site_label_1
_geom_bond_atom_site_label_2
_geom_bond_distance
C1 C6 1.379(5)
C1 C2 1.380(5)
C1 Sn1 2.132(3)
C2 C3 1.387(5)
C3 C4 1.365(6)
C4 C5 1.366(6)
C5 C6 1.393(5)
C7 C8 1.3900
C7 C12 1.3900
C7 Sn1 2.100(4)
C8 C9 1.3900
C9 C10 1.3900
C10 C11 1.3900
C11 C12 1.3900
C13 C14 1.380(5)
C13 C18 1.388(5)
C13 Sn1 2.135(4)
C14 C15 1.377(6)
C15 C16 1.364(6)
C16 C17 1.372(6)
C17 C18 1.380(6)
C19 O2 1.231(4)
C19 O1 1.301(4)
C19 C20 1.484(4)
C20 C25 1.378(5)
C20 C21 1.378(5)
C21 C22 1.377(4)
C22 C23 1.390(5)
C23 C24 1.373(5)
C23 N1 1.415(4)
C24 C25 1.390(5)
C26 C27 1.515(5)
C27 N1 1.348(4)
C27 C28 1.369(5)
C28 C29 1.418(5)
C29 O3 1.257(4)
C29 C30 1.505(5)
C30 C35 1.382(5)
C30 C31 1.391(5)
C31 C32 1.383(5)
C32 C33 1.357(5)
C33 C34 1.383(6)
C34 C35 1.376(5)
O1 Sn1 2.087(2)
Sn1 C7A 2.155(4)
C7A C8A 1.3900
C7A C12A 1.3900
C8A C9A 1.3900
C9A C10A 1.3900
C10A C11A 1.3900
C11A C12A 1.3900
